data_4513810
loop_
_publ_author_name
'Espinosa-Jalapa, Noel \'Angel'
'Ke, Diandian'
'Nebra, Noel'
'Le Goanvic, Lucas'
'Mallet-Ladeira, Sonia'
'Monot, Julien'
'Martin-Vaca, Blanca'
'Bourissou, Didier'

_publ_section_title
;
 Correction to Enhanced Catalytic Performance of Indenediide Palladium
 Pincer Complexes for Cycloisomerization: Efficient Synthesis of
 Alkylidene Lactams
;
_journal_issue 3
_journal_name_full 'ACS Catalysis'
_journal_page_first 1565
_journal_paper_doi 10.1021/acscatal.6b00198
_journal_volume 6
_journal_year 2016
_chemical_compound_source 'synthesis as described'
_chemical_formula_moiety 'C12 H13 N O3 S'
_chemical_formula_sum 'C12 H13 N O3 S'
_chemical_formula_weight 251.29
_chemical_name_systematic
;
 ?
;
_space_group_IT_number 2
_symmetry_cell_setting triclinic
_symmetry_Int_Tables_number 2
_symmetry_space_group_name_Hall '-P 1'
_symmetry_space_group_name_H-M 'P -1'
_atom_sites_solution_hydrogens geom
_atom_sites_solution_primary direct
_atom_sites_solution_secondary difmap
_cell_angle_alpha 84.506(2)
_cell_angle_beta 89.933(2)
_cell_angle_gamma 69.1360(10)
_cell_formula_units_Z 2
_cell_length_a 7.4674(4)
_cell_length_b 8.2917(4)
_cell_length_c 10.1590(5)
_cell_measurement_reflns_used 9862
_cell_measurement_temperature 193(2)
_cell_measurement_theta_max 35.34
_cell_measurement_theta_min 3.16
_cell_measurement_wavelength 0.71073
_cell_volume 584.71(5)
_computing_cell_refinement 'APEX2 and SAINT'
_computing_data_collection APEX2
_computing_data_reduction SAINT
_computing_molecular_graphics 'Ortep-3 for Windows (Farrugia, 1997)'
_computing_publication_material 'WinGX publication routines (Farrugia, 1999)'
_computing_structure_refinement 'SHELXL-97 (Sheldrick, 2008)'
_computing_structure_solution 'SHELXS-97 (Sheldrick, 2008)'
_diffrn_ambient_temperature 193(2)
_diffrn_measured_fraction_theta_full 0.996
_diffrn_measured_fraction_theta_max 0.996
_diffrn_measurement_device_type 'Bruker D8 VENTURE'
_diffrn_measurement_method 'phi and omega scans'
_diffrn_radiation_monochromator triumph
_diffrn_radiation_probe x-ray
_diffrn_radiation_source 'fine focus sealed tube'
_diffrn_radiation_type MoK\a
_diffrn_radiation_wavelength 0.71073
_diffrn_reflns_av_R_equivalents 0.0183
_diffrn_reflns_av_unetI/netI 0.0126
_diffrn_reflns_limit_h_max 11
_diffrn_reflns_limit_h_min -11
_diffrn_reflns_limit_k_max 12
_diffrn_reflns_limit_k_min -12
_diffrn_reflns_limit_l_max 15
_diffrn_reflns_limit_l_min -15
_diffrn_reflns_number 34868
_diffrn_reflns_theta_full 33.14
_diffrn_reflns_theta_max 33.14
_diffrn_reflns_theta_min 2.92
_diffrn_standards_decay_% 0
_diffrn_standards_interval_count 0
_diffrn_standards_interval_time 0
_diffrn_standards_number 0
_exptl_absorpt_coefficient_mu 0.272
_exptl_absorpt_correction_T_max 0.7470
_exptl_absorpt_correction_T_min 0.7024
_exptl_absorpt_correction_type multi-scan
_exptl_absorpt_process_details 'SADABS (Bruker-AXS)'
_exptl_crystal_colour colourless
_exptl_crystal_density_diffrn 1.427
_exptl_crystal_density_method 'not measured'
_exptl_crystal_description block
_exptl_crystal_F_000 264
_exptl_crystal_size_max 0.6
_exptl_crystal_size_mid 0.42
_exptl_crystal_size_min 0.4
_refine_diff_density_max 0.395
_refine_diff_density_min -0.342
_refine_diff_density_rms 0.054
_refine_ls_extinction_method none
_refine_ls_goodness_of_fit_ref 1.088
_refine_ls_hydrogen_treatment constr
_refine_ls_matrix_type full
_refine_ls_number_parameters 155
_refine_ls_number_reflns 4438
_refine_ls_number_restraints 0
_refine_ls_restrained_S_all 1.088
_refine_ls_R_factor_all 0.0358
_refine_ls_R_factor_gt 0.0327
_refine_ls_shift/su_max 0.006
_refine_ls_shift/su_mean 0
_refine_ls_structure_factor_coef Fsqd
_refine_ls_weighting_details 'calc w=1/[\s^2^(Fo^2^)+(0.0475P)^2^+0.2002P] where P=(Fo^2^+2Fc^2^)/3'
_refine_ls_weighting_scheme calc
_refine_ls_wR_factor_gt 0.0933
_refine_ls_wR_factor_ref 0.0968
_reflns_number_gt 4107
_reflns_number_total 4438
_reflns_threshold_expression >2sigma(I)
_cod_data_source_file cs6b00198_si_001.cif
_cod_data_source_block 2a
_cod_depositor_comments 'Adding full bibliography for 4513808--4513814.cif.'
_cod_database_code 4513810

loop_
_symmetry_equiv_pos_as_xyz
'x, y, z'
'-x, -y, -z'

loop_
_atom_site_label
_atom_site_type_symbol
_atom_site_fract_x
_atom_site_fract_y
_atom_site_fract_z
_atom_site_U_iso_or_equiv
_atom_site_adp_type
_atom_site_occupancy
_atom_site_symmetry_multiplicity
_atom_site_calc_flag
_atom_site_refinement_flags
S1 S 0.20472(3) 0.22008(3) 0.68937(2) 0.01877(6) Uani 1 1 d .
O3 O 0.07872(10) 0.31034(10) 0.57869(7) 0.02744(15) Uani 1 1 d .
O2 O 0.18102(12) 0.07070(10) 0.75739(8) 0.02977(16) Uani 1 1 d .
N1 N 0.42850(10) 0.15533(10) 0.63125(7) 0.01884(13) Uani 1 1 d .
O1 O 0.57209(14) -0.02989(12) 0.81905(9) 0.0399(2) Uani 1 1 d .
C7 C 0.20780(12) 0.36653(11) 0.80130(8) 0.01817(14) Uani 1 1 d .
C4 C 0.49187(13) 0.23750(11) 0.51921(9) 0.02029(15) Uani 1 1 d .
C1 C 0.58606(14) 0.03788(12) 0.71162(9) 0.02423(17) Uani 1 1 d .
C12 C 0.17385(15) 0.53851(12) 0.75286(10) 0.02571(18) Uani 1 1 d .
H12 H 0.1419 0.5768 0.6619 0.031 Uiso 1 1 calc R
C10 C 0.23157(15) 0.59762(14) 0.97509(11) 0.02779(19) Uani 1 1 d .
C11 C 0.18776(17) 0.65244(13) 0.84063(12) 0.0307(2) Uani 1 1 d .
H11 H 0.1672 0.7694 0.8088 0.037 Uiso 1 1 calc R
C9 C 0.26185(15) 0.42581(14) 1.02059(10) 0.02784(19) Uani 1 1 d .
H9 H 0.2901 0.3881 1.112 0.033 Uiso 1 1 calc R
C8 C 0.25141(14) 0.30833(12) 0.93450(9) 0.02291(16) Uani 1 1 d .
H8 H 0.2736 0.191 0.966 0.027 Uiso 1 1 calc R
C2 C 0.76603(14) 0.01967(14) 0.63811(11) 0.0287(2) Uani 1 1 d .
H2A H 0.8149 -0.0929 0.6 0.034 Uiso 1 1 calc R
H2B H 0.8669 0.0269 0.6979 0.034 Uiso 1 1 calc R
C3 C 0.70856(15) 0.16969(15) 0.52908(12) 0.0308(2) Uani 1 1 d .
H3A H 0.7554 0.2617 0.5517 0.037 Uiso 1 1 calc R
H3B H 0.7629 0.1292 0.4441 0.037 Uiso 1 1 calc R
C6 C 0.38577(17) 0.35204(15) 0.42359(11) 0.0321(2) Uani 1 1 d .
H6A H 0.2499 0.389 0.4244 0.039 Uiso 1 1 calc R
H6B H 0.4457 0.3971 0.3544 0.039 Uiso 1 1 calc R
C13 C 0.2441(2) 0.72442(19) 1.06861(16) 0.0444(3) Uani 1 1 d .
H13A H 0.1146 0.8017 1.0868 0.067 Uiso 1 1 calc R
H13B H 0.3164 0.7933 1.0282 0.067 Uiso 1 1 calc R
H13C H 0.3095 0.6606 1.1516 0.067 Uiso 1 1 calc R

loop_
_atom_site_aniso_label
_atom_site_aniso_U_11
_atom_site_aniso_U_22
_atom_site_aniso_U_33
_atom_site_aniso_U_23
_atom_site_aniso_U_13
_atom_site_aniso_U_12
S1 0.01863(10) 0.01890(10) 0.02120(10) -0.00361(7) 0.00129(7) -0.00926(7)
O3 0.0193(3) 0.0349(4) 0.0267(3) -0.0052(3) -0.0046(2) -0.0075(3)
O2 0.0379(4) 0.0243(3) 0.0351(4) -0.0054(3) 0.0092(3) -0.0203(3)
N1 0.0173(3) 0.0185(3) 0.0193(3) -0.0010(2) -0.0005(2) -0.0050(2)
O1 0.0427(5) 0.0379(4) 0.0271(4) 0.0068(3) -0.0059(3) -0.0022(4)
C7 0.0193(3) 0.0164(3) 0.0198(3) -0.0021(3) 0.0018(3) -0.0074(3)
C4 0.0212(4) 0.0205(3) 0.0222(4) -0.0043(3) 0.0018(3) -0.0107(3)
C1 0.0239(4) 0.0208(4) 0.0239(4) -0.0043(3) -0.0054(3) -0.0025(3)
C12 0.0337(5) 0.0180(4) 0.0256(4) -0.0006(3) 0.0031(3) -0.0099(3)
C10 0.0239(4) 0.0290(4) 0.0343(5) -0.0152(4) 0.0060(3) -0.0111(3)
C11 0.0382(5) 0.0189(4) 0.0379(5) -0.0067(4) 0.0062(4) -0.0126(4)
C9 0.0289(4) 0.0322(5) 0.0227(4) -0.0074(3) 0.0005(3) -0.0101(4)
C8 0.0262(4) 0.0217(4) 0.0204(4) -0.0008(3) 0.0001(3) -0.0084(3)
C2 0.0188(4) 0.0278(4) 0.0372(5) -0.0107(4) -0.0037(3) -0.0035(3)
C3 0.0205(4) 0.0337(5) 0.0414(6) -0.0070(4) 0.0051(4) -0.0130(4)
C6 0.0325(5) 0.0348(5) 0.0290(5) 0.0077(4) -0.0004(4) -0.0147(4)
C13 0.0406(6) 0.0478(7) 0.0547(8) -0.0337(6) 0.0106(6) -0.0208(6)

loop_
_atom_type_symbol
_atom_type_description
_atom_type_scat_dispersion_real
_atom_type_scat_dispersion_imag
_atom_type_scat_source
C C 0.0033 0.0016 'International Tables Vol C Tables 4.2.6.8 and 6.1.1.4'
H H 0 0 'International Tables Vol C Tables 4.2.6.8 and 6.1.1.4'
N N 0.0061 0.0033 'International Tables Vol C Tables 4.2.6.8 and 6.1.1.4'
O O 0.0106 0.006 'International Tables Vol C Tables 4.2.6.8 and 6.1.1.4'
S S 0.1246 0.1234 'International Tables Vol C Tables 4.2.6.8 and 6.1.1.4'

loop_
_geom_angle_atom_site_label_1
_geom_angle_atom_site_label_2
_geom_angle_atom_site_label_3
_geom_angle
O2 S1 O3 118.91(5)
O2 S1 N1 107.06(4)
O3 S1 N1 106.12(4)
O2 S1 C7 110.28(4)
O3 S1 C7 109.69(4)
N1 S1 C7 103.56(4)
C1 N1 C4 111.67(8)
C1 N1 S1 120.35(6)
C4 N1 S1 126.13(6)
C8 C7 C12 121.72(8)
C8 C7 S1 119.66(7)
C12 C7 S1 118.56(7)
C6 C4 N1 128.20(9)
C6 C4 C3 124.88(9)
N1 C4 C3 106.92(8)
O1 C1 N1 124.59(10)
O1 C1 C2 127.83(9)
N1 C1 C2 107.57(8)
C11 C12 C7 118.54(9)
C11 C12 H12 120.7
C7 C12 H12 120.7
C9 C10 C11 119.01(9)
C9 C10 C13 121.02(11)
C11 C10 C13 119.97(11)
C12 C11 C10 121.02(9)
C12 C11 H11 119.5
C10 C11 H11 119.5
C8 C9 C10 121.16(9)
C8 C9 H9 119.4
C10 C9 H9 119.4
C7 C8 C9 118.53(9)
C7 C8 H8 120.7
C9 C8 H8 120.7
C1 C2 C3 105.38(8)
C1 C2 H2A 110.7
C3 C2 H2A 110.7
C1 C2 H2B 110.7
C3 C2 H2B 110.7
H2A C2 H2B 108.8
C4 C3 C2 105.96(8)
C4 C3 H3A 110.5
C2 C3 H3A 110.5
C4 C3 H3B 110.5
C2 C3 H3B 110.5
H3A C3 H3B 108.7
C4 C6 H6A 120
C4 C6 H6B 120
H6A C6 H6B 120
C10 C13 H13A 109.5
C10 C13 H13B 109.5
H13A C13 H13B 109.5
C10 C13 H13C 109.5
H13A C13 H13C 109.5
H13B C13 H13C 109.5

loop_
_geom_bond_atom_site_label_1
_geom_bond_atom_site_label_2
_geom_bond_distance
S1 O2 1.4265(7)
S1 O3 1.4316(7)
S1 N1 1.6878(8)
S1 C7 1.7471(9)
N1 C1 1.4259(11)
N1 C4 1.4365(11)
O1 C1 1.2007(13)
C7 C8 1.3907(12)
C7 C12 1.3959(12)
C4 C6 1.3276(14)
C4 C3 1.5119(14)
C1 C2 1.5038(15)
C12 C11 1.3891(14)
C12 H12 0.95
C10 C9 1.3924(15)
C10 C11 1.3985(16)
C10 C13 1.5095(15)
C11 H11 0.95
C9 C8 1.3919(14)
C9 H9 0.95
C8 H8 0.95
C2 C3 1.5216(16)
C2 H2A 0.99
C2 H2B 0.99
C3 H3A 0.99
C3 H3B 0.99
C6 H6A 0.95
C6 H6B 0.95
C13 H13A 0.98
C13 H13B 0.98
C13 H13C 0.98
